data_7237962
loop_
_publ_author_name
'Chen, Yating'
'Zhang, Xinyu'
'Wang, Mengzhu'
'Peng, Jingqing'
'Zhou, Yunbing'
'Huang, Xiaobo'
'Gao, Wenxia'
'Liu, Miaochang'
'Wu, Huayue'

_publ_section_title
;
 Mechanofluorochromism, polymorphism and thermochromism of novel D--\p--A
 piperidin-1-yl-substitued isoquinoline derivatives
;
_journal_issue 40
_journal_name_full 'Journal of Materials Chemistry C'
_journal_page_first 12580
_journal_paper_doi 10.1039/C9TC03942B
_journal_volume 7
_journal_year 2019
_chemical_absolute_configuration unk
_chemical_formula_sum 'C37 H30 N4'
_chemical_formula_weight 530.65
_space_group_crystal_system orthorhombic
_space_group_IT_number 33
_space_group_name_Hall 'P 2c -2n'
_space_group_name_H-M_alt 'P n a 21'
_atom_sites_solution_hydrogens geom
_audit_creation_method SHELXL-2013
_audit_update_record
;
2019-07-12 deposited with the CCDC.	2019-09-18 downloaded from the CCDC.
;
_cell_angle_alpha 90
_cell_angle_beta 90
_cell_angle_gamma 90
_cell_formula_units_Z 4
_cell_length_a 8.1615(2)
_cell_length_b 33.9887(12)
_cell_length_c 10.2333(3)
_cell_measurement_reflns_used 3931
_cell_measurement_temperature 293(2)
_cell_measurement_theta_max 48.979
_cell_measurement_theta_min 4.794
_cell_volume 2838.70(15)
_computing_cell_refinement 'Bruker SAINT'
_computing_data_collection 'Bruker APEX2'
_computing_data_reduction 'Bruker SAINT'
_computing_molecular_graphics 'Bruker SHELXTL'
_computing_publication_material 'Bruker SHELXTL'
_computing_structure_refinement 'SHELXL-2013 (Sheldrick, 2013)'
_computing_structure_solution 'SHELXS-97 (Sheldrick 2008)'
_diffrn_ambient_temperature 293(2)
_diffrn_measured_fraction_theta_full 0.996
_diffrn_measured_fraction_theta_max 0.996
_diffrn_measurement_device_type 'Bruker APEX-II CCD'
_diffrn_measurement_method '\f and \w scans'
_diffrn_radiation_type MoK\a
_diffrn_radiation_wavelength 0.71073
_diffrn_reflns_av_R_equivalents 0.0392
_diffrn_reflns_av_unetI/netI 0.0555
_diffrn_reflns_Laue_measured_fraction_full 0.996
_diffrn_reflns_Laue_measured_fraction_max 0.996
_diffrn_reflns_limit_h_max 8
_diffrn_reflns_limit_h_min -9
_diffrn_reflns_limit_k_max 41
_diffrn_reflns_limit_k_min -32
_diffrn_reflns_limit_l_max 12
_diffrn_reflns_limit_l_min -12
_diffrn_reflns_number 12972
_diffrn_reflns_point_group_measured_fraction_full 0.979
_diffrn_reflns_point_group_measured_fraction_max 0.979
_diffrn_reflns_theta_full 25.242
_diffrn_reflns_theta_max 25.495
_diffrn_reflns_theta_min 2.567
_exptl_absorpt_coefficient_mu 0.074
_exptl_absorpt_correction_T_max 0.7456
_exptl_absorpt_correction_T_min 0.6487
_exptl_absorpt_correction_type multi-scan
_exptl_absorpt_process_details sadabs
_exptl_crystal_colour yellow
_exptl_crystal_density_diffrn 1.242
_exptl_crystal_description prismatic
_exptl_crystal_F_000 1120
_exptl_crystal_size_max 0.150
_exptl_crystal_size_mid 0.130
_exptl_crystal_size_min 0.080
_refine_diff_density_max 0.121
_refine_diff_density_min -0.145
_refine_diff_density_rms 0.027
_refine_ls_abs_structure_details
; 
 Flack x determined using 1469 quotients [(I+)-(I-)]/[(I+)+(I-)] 
 (Parsons and Flack (2004), Acta Cryst. A60, s61). 
;
_refine_ls_abs_structure_Flack -0.2(10)
_refine_ls_extinction_coef 0.0164(18)
_refine_ls_extinction_expression Fc^*^=kFc[1+0.001xFc^2^\l^3^/sin(2\q)]^-1/4^
_refine_ls_extinction_method SHELXL
_refine_ls_goodness_of_fit_ref 1.062
_refine_ls_hydrogen_treatment constr
_refine_ls_matrix_type full
_refine_ls_number_parameters 373
_refine_ls_number_reflns 5168
_refine_ls_number_restraints 1
_refine_ls_restrained_S_all 1.062
_refine_ls_R_factor_all 0.0674
_refine_ls_R_factor_gt 0.0441
_refine_ls_shift/su_max 0.000
_refine_ls_shift/su_mean 0.000
_refine_ls_structure_factor_coef Fsqd
_refine_ls_weighting_details 'w=1/[\s^2^(Fo^2^)+(0.0384P)^2^] where P=(Fo^2^+2Fc^2^)/3'
_refine_ls_weighting_scheme calc
_refine_ls_wR_factor_gt 0.0845
_refine_ls_wR_factor_ref 0.0965
_reflns_Friedel_coverage 0.854
_reflns_Friedel_fraction_full 0.960
_reflns_Friedel_fraction_max 0.959
_reflns_number_gt 3944
_reflns_number_total 5168
_reflns_threshold_expression 'I > 2\s(I)'
_cod_data_source_file c9tc03942b2.cif
_cod_data_source_block dd19116
_cod_original_cell_volume 2838.71(15)
_cod_database_code 7237962
_shelx_space_group_comment
; 
The symmetry employed for this shelxl refinement is uniquely defined 
by the following loop, which should always be used as a source of 
symmetry information in preference to the above space-group names. 
They are only intended as comments. 
;
_shelx_estimated_absorpt_t_min 0.989
_shelx_estimated_absorpt_t_max 0.994
_shelxl_version_number 2013-4

loop_
_space_group_symop_operation_xyz
'x, y, z'
'-x, -y, z+1/2'
'x+1/2, -y+1/2, z'
'-x+1/2, y+1/2, z+1/2'

loop_
_atom_site_label
_atom_site_type_symbol
_atom_site_fract_x
_atom_site_fract_y
_atom_site_fract_z
_atom_site_U_iso_or_equiv
_atom_site_adp_type
_atom_site_occupancy
_atom_site_site_symmetry_order
_atom_site_calc_flag
_atom_site_refinement_flags_posn
_atom_site_refinement_flags_adp
N1 N -0.2198(4) 0.73621(9) 0.2495(3) 0.0578(8) Uani 1 1 d . .
N2 N 0.1161(4) 0.66455(9) 0.8571(4) 0.0750(10) Uani 1 1 d . .
N3 N -0.2034(4) 0.67040(8) 0.3079(3) 0.0522(8) Uani 1 1 d . .
N4 N 0.4447(3) 0.48811(8) 0.4399(3) 0.0443(7) Uani 1 1 d . .
C1 C -0.2188(5) 0.77521(11) 0.2807(4) 0.0560(10) Uani 1 1 d . .
C2 C -0.1913(4) 0.78774(11) 0.4038(4) 0.0542(9) Uani 1 1 d . .
H2 H -0.2049 0.8142 0.4240 0.065 Uiso 1 1 calc R U
C3 C -0.1425(4) 0.76149(10) 0.5017(4) 0.0466(8) Uani 1 1 d . .
C4 C -0.1026(4) 0.77429(10) 0.6290(4) 0.0537(9) Uani 1 1 d . .
H4 H -0.1167 0.8007 0.6496 0.064 Uiso 1 1 calc R U
C5 C -0.0444(4) 0.74966(11) 0.7232(4) 0.0513(9) Uani 1 1 d . .
C6 C -0.0178(4) 0.70997(10) 0.6865(4) 0.0449(8) Uani 1 1 d . .
C7 C -0.0536(4) 0.69567(9) 0.5616(3) 0.0425(8) Uani 1 1 d . .
C8 C -0.1293(4) 0.72100(10) 0.4693(3) 0.0435(8) Uani 1 1 d . .
C9 C -0.1852(4) 0.71008(10) 0.3407(4) 0.0487(9) Uani 1 1 d . .
C10 C -0.2574(6) 0.80285(12) 0.1700(4) 0.0838(14) Uani 1 1 d . .
H10A H -0.1640 0.8049 0.1135 0.126 Uiso 1 1 calc R U
H10B H -0.2838 0.8283 0.2046 0.126 Uiso 1 1 calc R U
H10C H -0.3492 0.7929 0.1215 0.126 Uiso 1 1 calc R U
C11 C -0.0037(5) 0.76368(11) 0.8585(4) 0.0740(12) Uani 1 1 d . .
H11A H -0.0609 0.7479 0.9214 0.111 Uiso 1 1 calc R U
H11B H -0.0363 0.7907 0.8678 0.111 Uiso 1 1 calc R U
H11C H 0.1122 0.7615 0.8728 0.111 Uiso 1 1 calc R U
C12 C 0.0569(4) 0.68393(11) 0.7796(4) 0.0527(9) Uani 1 1 d . .
C13 C -0.3254(4) 0.64902(10) 0.3863(4) 0.0620(10) Uani 1 1 d . .
H13A H -0.4342 0.6582 0.3633 0.074 Uiso 1 1 calc R U
H13B H -0.3077 0.6547 0.4781 0.074 Uiso 1 1 calc R U
C14 C -0.3159(5) 0.60567(11) 0.3652(5) 0.0745(12) Uani 1 1 d . .
H14A H -0.4028 0.5929 0.4140 0.089 Uiso 1 1 calc R U
H14B H -0.2120 0.5960 0.3981 0.089 Uiso 1 1 calc R U
C15 C -0.3317(6) 0.59519(15) 0.2218(5) 0.0905(15) Uani 1 1 d . .
H15A H -0.3120 0.5673 0.2098 0.109 Uiso 1 1 calc R U
H15B H -0.4417 0.6010 0.1916 0.109 Uiso 1 1 calc R U
C16 C -0.2085(6) 0.61869(13) 0.1439(5) 0.0817(14) Uani 1 1 d . .
H16A H -0.0986 0.6105 0.1675 0.098 Uiso 1 1 calc R U
H16B H -0.2238 0.6134 0.0515 0.098 Uiso 1 1 calc R U
C17 C -0.2266(5) 0.66200(11) 0.1685(4) 0.0674(11) Uani 1 1 d . .
H17A H -0.1461 0.6764 0.1176 0.081 Uiso 1 1 calc R U
H17B H -0.3348 0.6706 0.1414 0.081 Uiso 1 1 calc R U
C18 C 0.0054(4) 0.65687(10) 0.5315(3) 0.0432(8) Uani 1 1 d . .
C19 C 0.0760(4) 0.62657(10) 0.5171(3) 0.0437(8) Uani 1 1 d . .
C20 C 0.1667(4) 0.59080(9) 0.4972(3) 0.0418(8) Uani 1 1 d . .
C21 C 0.2368(4) 0.57135(10) 0.6020(3) 0.0487(9) Uani 1 1 d . .
H21 H 0.2230 0.5812 0.6861 0.058 Uiso 1 1 calc R U
C22 C 0.3270(4) 0.53750(10) 0.5830(3) 0.0496(9) Uani 1 1 d . .
H22 H 0.3733 0.5247 0.6543 0.059 Uiso 1 1 calc R U
C23 C 0.3488(4) 0.52260(9) 0.4590(3) 0.0408(8) Uani 1 1 d . .
C24 C 0.2794(4) 0.54150(10) 0.3545(3) 0.0518(9) Uani 1 1 d . .
H24 H 0.2938 0.5316 0.2706 0.062 Uiso 1 1 calc R U
C25 C 0.1882(4) 0.57523(10) 0.3734(4) 0.0526(9) Uani 1 1 d . .
H25 H 0.1405 0.5877 0.3020 0.063 Uiso 1 1 calc R U
C26 C 0.6073(4) 0.48331(9) 0.4804(3) 0.0397(8) Uani 1 1 d . .
C27 C 0.7135(4) 0.51097(10) 0.5312(3) 0.0479(9) Uani 1 1 d . .
H27 H 0.6796 0.5366 0.5476 0.057 Uiso 1 1 calc R U
C28 C 0.8708(4) 0.49917(11) 0.5566(3) 0.0528(9) Uani 1 1 d . .
H28 H 0.9457 0.5174 0.5885 0.063 Uiso 1 1 calc R U
C29 C 0.9213(4) 0.46074(11) 0.5359(4) 0.0548(9) Uani 1 1 d . .
H29 H 1.0278 0.4535 0.5574 0.066 Uiso 1 1 calc R U
C30 C 0.8167(4) 0.43331(11) 0.4843(4) 0.0530(9) Uani 1 1 d . .
H30 H 0.8518 0.4077 0.4695 0.064 Uiso 1 1 calc R U
C31 C 0.6564(4) 0.44457(9) 0.4542(3) 0.0420(8) Uani 1 1 d . .
C32 C 0.5202(4) 0.42500(9) 0.3937(3) 0.0428(8) Uani 1 1 d . .
C33 C 0.4961(4) 0.38733(10) 0.3432(4) 0.0555(10) Uani 1 1 d . .
H33 H 0.5791 0.3686 0.3477 0.067 Uiso 1 1 calc R U
C34 C 0.3484(5) 0.37824(11) 0.2868(4) 0.0635(11) Uani 1 1 d . .
H34 H 0.3316 0.3532 0.2530 0.076 Uiso 1 1 calc R U
C35 C 0.2231(5) 0.40599(11) 0.2795(4) 0.0594(10) Uani 1 1 d . .
H35 H 0.1240 0.3991 0.2407 0.071 Uiso 1 1 calc R U
C36 C 0.2432(4) 0.44317(10) 0.3283(3) 0.0483(9) Uani 1 1 d . .
H36 H 0.1591 0.4616 0.3239 0.058 Uiso 1 1 calc R U
C37 C 0.3923(4) 0.45258(9) 0.3845(3) 0.0404(7) Uani 1 1 d . .

loop_
_atom_site_aniso_label
_atom_site_aniso_U_11
_atom_site_aniso_U_22
_atom_site_aniso_U_33
_atom_site_aniso_U_23
_atom_site_aniso_U_13
_atom_site_aniso_U_12
N1 0.0651(19) 0.053(2) 0.055(2) 0.0068(17) -0.0016(15) 0.0082(16)
N2 0.092(2) 0.060(2) 0.072(2) 0.002(2) -0.021(2) 0.0118(19)
N3 0.0648(18) 0.0441(18) 0.0477(17) -0.0042(15) 0.0004(15) -0.0003(14)
N4 0.0436(15) 0.0372(16) 0.0522(18) -0.0073(13) -0.0067(14) 0.0075(12)
C1 0.060(2) 0.048(2) 0.060(3) 0.0140(19) 0.0042(19) 0.0083(18)
C2 0.054(2) 0.041(2) 0.067(3) 0.005(2) 0.0100(19) 0.0091(16)
C3 0.0428(18) 0.039(2) 0.058(2) -0.0012(17) 0.0096(17) 0.0073(15)
C4 0.054(2) 0.036(2) 0.072(3) -0.0076(19) 0.0058(19) 0.0069(16)
C5 0.055(2) 0.040(2) 0.059(2) -0.0097(18) 0.0022(19) 0.0063(18)
C6 0.0447(19) 0.039(2) 0.051(2) -0.0008(18) -0.0003(17) 0.0034(15)
C7 0.0415(18) 0.0316(18) 0.054(2) -0.0041(16) 0.0061(16) 0.0005(15)
C8 0.0426(18) 0.037(2) 0.051(2) 0.0000(17) 0.0063(16) 0.0052(15)
C9 0.048(2) 0.045(2) 0.052(2) 0.0018(19) 0.0055(17) 0.0066(16)
C10 0.113(4) 0.069(3) 0.070(3) 0.018(3) -0.004(3) 0.015(3)
C11 0.092(3) 0.062(3) 0.068(3) -0.019(2) -0.007(2) 0.011(2)
C12 0.058(2) 0.041(2) 0.059(2) -0.0048(19) -0.004(2) 0.0030(18)
C13 0.056(2) 0.057(3) 0.073(3) -0.002(2) -0.001(2) -0.0043(18)
C14 0.079(3) 0.051(3) 0.093(4) -0.003(2) -0.012(3) -0.011(2)
C15 0.101(4) 0.066(3) 0.105(4) -0.018(3) -0.031(3) -0.007(3)
C16 0.108(4) 0.069(3) 0.068(3) -0.023(2) -0.018(3) 0.011(3)
C17 0.078(3) 0.070(3) 0.055(2) -0.011(2) -0.008(2) 0.007(2)
C18 0.0456(17) 0.037(2) 0.047(2) -0.0008(16) 0.0040(15) 0.0009(15)
C19 0.0481(18) 0.036(2) 0.047(2) -0.0028(16) 0.0004(16) 0.0021(16)
C20 0.0452(18) 0.0313(18) 0.049(2) -0.0024(16) -0.0033(16) 0.0030(15)
C21 0.057(2) 0.046(2) 0.044(2) -0.0095(17) -0.0062(17) 0.0101(18)
C22 0.056(2) 0.048(2) 0.045(2) -0.0002(17) -0.0118(16) 0.0129(17)
C23 0.0408(17) 0.0337(18) 0.048(2) -0.0050(16) -0.0073(15) 0.0051(14)
C24 0.063(2) 0.048(2) 0.045(2) -0.0068(17) -0.0059(18) 0.0165(18)
C25 0.065(2) 0.047(2) 0.046(2) -0.0018(18) -0.0105(18) 0.0159(17)
C26 0.0432(18) 0.0370(19) 0.0389(18) 0.0003(15) -0.0027(15) 0.0046(15)
C27 0.053(2) 0.042(2) 0.049(2) 0.0037(17) -0.0062(17) 0.0013(16)
C28 0.0461(19) 0.062(2) 0.050(2) 0.0003(19) 0.0000(17) -0.0078(18)
C29 0.0423(19) 0.067(3) 0.055(2) 0.000(2) 0.0040(16) 0.0089(19)
C30 0.051(2) 0.052(2) 0.056(2) 0.0014(19) 0.0079(19) 0.0120(18)
C31 0.0442(18) 0.0403(19) 0.0415(18) 0.0009(15) 0.0045(15) 0.0073(16)
C32 0.0489(19) 0.0365(19) 0.0430(19) -0.0013(16) 0.0079(16) 0.0037(15)
C33 0.061(2) 0.036(2) 0.069(3) -0.0067(19) 0.011(2) 0.0056(17)
C34 0.079(3) 0.042(2) 0.070(3) -0.013(2) 0.001(2) -0.009(2)
C35 0.062(2) 0.056(3) 0.061(3) -0.006(2) -0.007(2) -0.009(2)
C36 0.047(2) 0.047(2) 0.051(2) 0.0018(17) -0.0002(17) 0.0003(16)
C37 0.0475(18) 0.0358(19) 0.0381(17) -0.0010(16) 0.0045(16) 0.0016(15)

loop_
_atom_type_symbol
_atom_type_description
_atom_type_scat_dispersion_real
_atom_type_scat_dispersion_imag
_atom_type_scat_source
C C 0.0033 0.0016 'International Tables Vol C Tables 4.2.6.8 and 6.1.1.4'
H H 0.0000 0.0000 'International Tables Vol C Tables 4.2.6.8 and 6.1.1.4'
N N 0.0061 0.0033 'International Tables Vol C Tables 4.2.6.8 and 6.1.1.4'

loop_
_geom_angle_atom_site_label_1
_geom_angle_atom_site_label_2
_geom_angle_atom_site_label_3
_geom_angle
C9 N1 C1 119.2(3)
C9 N3 C17 115.8(3)
C9 N3 C13 114.7(3)
C17 N3 C13 110.3(3)
C26 N4 C37 108.0(2)
C26 N4 C23 125.2(3)
C37 N4 C23 126.7(2)
C2 C1 N1 121.8(3)
C2 C1 C10 122.7(4)
N1 C1 C10 115.5(4)
C1 C2 C3 121.0(3)
C1 C2 H2 119.5
C3 C2 H2 119.5
C2 C3 C4 122.0(3)
C2 C3 C8 118.2(3)
C4 C3 C8 119.8(3)
C5 C4 C3 122.9(3)
C5 C4 H4 118.5
C3 C4 H4 118.5
C4 C5 C6 116.8(3)
C4 C5 C11 122.3(3)
C6 C5 C11 120.8(3)
C7 C6 C5 122.8(3)
C7 C6 C12 118.8(3)
C5 C6 C12 118.4(3)
C6 C7 C8 119.2(3)
C6 C7 C18 116.4(3)
C8 C7 C18 124.0(3)
C3 C8 C7 117.7(3)
C3 C8 C9 116.1(3)
C7 C8 C9 126.1(3)
N1 C9 N3 117.2(3)
N1 C9 C8 122.7(3)
N3 C9 C8 120.1(3)
C1 C10 H10A 109.5
C1 C10 H10B 109.5
H10A C10 H10B 109.5
C1 C10 H10C 109.5
H10A C10 H10C 109.5
H10B C10 H10C 109.5
C5 C11 H11A 109.5
C5 C11 H11B 109.5
H11A C11 H11B 109.5
C5 C11 H11C 109.5
H11A C11 H11C 109.5
H11B C11 H11C 109.5
N2 C12 C6 177.1(4)
N3 C13 C14 112.0(3)
N3 C13 H13A 109.2
C14 C13 H13A 109.2
N3 C13 H13B 109.2
C14 C13 H13B 109.2
H13A C13 H13B 107.9
C13 C14 C15 111.6(4)
C13 C14 H14A 109.3
C15 C14 H14A 109.3
C13 C14 H14B 109.3
C15 C14 H14B 109.3
H14A C14 H14B 108.0
C16 C15 C14 109.3(4)
C16 C15 H15A 109.8
C14 C15 H15A 109.8
C16 C15 H15B 109.8
C14 C15 H15B 109.8
H15A C15 H15B 108.3
C17 C16 C15 111.3(4)
C17 C16 H16A 109.4
C15 C16 H16A 109.4
C17 C16 H16B 109.4
C15 C16 H16B 109.4
H16A C16 H16B 108.0
N3 C17 C16 110.0(4)
N3 C17 H17A 109.7
C16 C17 H17A 109.7
N3 C17 H17B 109.7
C16 C17 H17B 109.7
H17A C17 H17B 108.2
C19 C18 C7 169.6(4)
C18 C19 C20 177.7(4)
C25 C20 C21 118.3(3)
C25 C20 C19 121.2(3)
C21 C20 C19 120.4(3)
C22 C21 C20 120.6(3)
C22 C21 H21 119.7
C20 C21 H21 119.7
C23 C22 C21 120.3(3)
C23 C22 H22 119.8
C21 C22 H22 119.8
C24 C23 C22 119.6(3)
C24 C23 N4 120.4(3)
C22 C23 N4 120.0(3)
C23 C24 C25 120.2(3)
C23 C24 H24 119.9
C25 C24 H24 119.9
C24 C25 C20 121.0(3)
C24 C25 H25 119.5
C20 C25 H25 119.5
C27 C26 N4 128.9(3)
C27 C26 C31 122.2(3)
N4 C26 C31 108.9(3)
C28 C27 C26 117.4(3)
C28 C27 H27 121.3
C26 C27 H27 121.3
C27 C28 C29 121.7(3)
C27 C28 H28 119.1
C29 C28 H28 119.1
C30 C29 C28 121.0(3)
C30 C29 H29 119.5
C28 C29 H29 119.5
C29 C30 C31 118.8(3)
C29 C30 H30 120.6
C31 C30 H30 120.6
C30 C31 C26 118.9(3)
C30 C31 C32 133.9(3)
C26 C31 C32 107.2(3)
C33 C32 C37 118.9(3)
C33 C32 C31 134.0(3)
C37 C32 C31 107.1(3)
C34 C33 C32 119.1(3)
C34 C33 H33 120.5
C32 C33 H33 120.5
C33 C34 C35 121.0(4)
C33 C34 H34 119.5
C35 C34 H34 119.5
C36 C35 C34 121.1(3)
C36 C35 H35 119.4
C34 C35 H35 119.4
C35 C36 C37 118.1(3)
C35 C36 H36 120.9
C37 C36 H36 120.9
C36 C37 N4 129.5(3)
C36 C37 C32 121.8(3)
N4 C37 C32 108.7(3)

loop_
_geom_bond_atom_site_label_1
_geom_bond_atom_site_label_2
_geom_bond_distance
N1 C9 1.319(4)
N1 C1 1.363(4)
N2 C12 1.139(4)
N3 C9 1.398(4)
N3 C17 1.467(5)
N3 C13 1.471(4)
N4 C26 1.400(4)
N4 C37 1.401(4)
N4 C23 1.423(4)
C1 C2 1.350(5)
C1 C10 1.504(5)
C2 C3 1.399(5)
C2 H2 0.9300
C3 C4 1.412(5)
C3 C8 1.420(4)
C4 C5 1.362(5)
C4 H4 0.9300
C5 C6 1.417(5)
C5 C11 1.502(5)
C6 C7 1.398(5)
C6 C12 1.437(5)
C7 C8 1.420(4)
C7 C18 1.437(4)
C8 C9 1.441(5)
C10 H10A 0.9600
C10 H10B 0.9600
C10 H10C 0.9600
C11 H11A 0.9600
C11 H11B 0.9600
C11 H11C 0.9600
C13 C14 1.491(4)
C13 H13A 0.9700
C13 H13B 0.9700
C14 C15 1.515(6)
C14 H14A 0.9700
C14 H14B 0.9700
C15 C16 1.512(6)
C15 H15A 0.9700
C15 H15B 0.9700
C16 C17 1.501(5)
C16 H16A 0.9700
C16 H16B 0.9700
C17 H17A 0.9700
C17 H17B 0.9700
C18 C19 1.189(4)
C19 C20 1.438(4)
C20 C25 1.384(5)
C20 C21 1.384(4)
C21 C22 1.379(4)
C21 H21 0.9300
C22 C23 1.378(4)
C22 H22 0.9300
C23 C24 1.370(4)
C24 C25 1.380(4)
C24 H24 0.9300
C25 H25 0.9300
C26 C27 1.381(4)
C26 C31 1.402(4)
C27 C28 1.370(5)
C27 H27 0.9300
C28 C29 1.386(5)
C28 H28 0.9300
C29 C30 1.370(5)
C29 H29 0.9300
C30 C31 1.398(4)
C30 H30 0.9300
C31 C32 1.436(4)
C32 C33 1.394(4)
C32 C37 1.406(4)
C33 C34 1.372(5)
C33 H33 0.9300
C34 C35 1.394(5)
C34 H34 0.9300
C35 C36 1.369(4)
C35 H35 0.9300
C36 C37 1.383(4)
C36 H36 0.9300

loop_
_geom_torsion_atom_site_label_1
_geom_torsion_atom_site_label_2
_geom_torsion_atom_site_label_3
_geom_torsion_atom_site_label_4
_geom_torsion
C9 N1 C1 C2 -3.3(5)
C9 N1 C1 C10 179.2(3)
N1 C1 C2 C3 8.0(6)
C10 C1 C2 C3 -174.7(3)
C1 C2 C3 C4 175.7(3)
C1 C2 C3 C8 -2.6(5)
C2 C3 C4 C5 -175.4(3)
C8 C3 C4 C5 2.8(5)
C3 C4 C5 C6 2.7(5)
C3 C4 C5 C11 -179.5(3)
C4 C5 C6 C7 -2.0(5)
C11 C5 C6 C7 -179.9(3)
C4 C5 C6 C12 174.7(3)
C11 C5 C6 C12 -3.2(5)
C5 C6 C7 C8 -4.1(5)
C12 C6 C7 C8 179.2(3)
C5 C6 C7 C18 169.6(3)
C12 C6 C7 C18 -7.0(4)
C2 C3 C8 C7 169.5(3)
C4 C3 C8 C7 -8.9(5)
C2 C3 C8 C9 -6.6(4)
C4 C3 C8 C9 175.1(3)
C6 C7 C8 C3 9.4(4)
C18 C7 C8 C3 -163.8(3)
C6 C7 C8 C9 -175.0(3)
C18 C7 C8 C9 11.8(5)
C1 N1 C9 N3 173.9(3)
C1 N1 C9 C8 -6.7(5)
C17 N3 C9 N1 12.0(5)
C13 N3 C9 N1 -118.3(3)
C17 N3 C9 C8 -167.5(3)
C13 N3 C9 C8 62.3(4)
C3 C8 C9 N1 11.5(5)
C7 C8 C9 N1 -164.2(3)
C3 C8 C9 N3 -169.0(3)
C7 C8 C9 N3 15.3(5)
C9 N3 C13 C14 -168.7(3)
C17 N3 C13 C14 58.4(4)
N3 C13 C14 C15 -55.2(5)
C13 C14 C15 C16 52.6(5)
C14 C15 C16 C17 -54.9(5)
C9 N3 C17 C16 168.0(3)
C13 N3 C17 C16 -59.7(4)
C15 C16 C17 N3 59.2(5)
C6 C7 C18 C19 -40(2)
C8 C7 C18 C19 133.3(19)
C25 C20 C21 C22 0.6(5)
C19 C20 C21 C22 -178.6(3)
C20 C21 C22 C23 0.1(5)
C21 C22 C23 C24 -0.4(5)
C21 C22 C23 N4 178.8(3)
C26 N4 C23 C24 123.2(3)
C37 N4 C23 C24 -60.5(5)
C26 N4 C23 C22 -56.0(4)
C37 N4 C23 C22 120.4(4)
C22 C23 C24 C25 0.0(5)
N4 C23 C24 C25 -179.2(3)
C23 C24 C25 C20 0.8(5)
C21 C20 C25 C24 -1.0(5)
C19 C20 C25 C24 178.1(3)
C37 N4 C26 C27 174.7(3)
C23 N4 C26 C27 -8.3(5)
C37 N4 C26 C31 -1.7(3)
C23 N4 C26 C31 175.2(3)
N4 C26 C27 C28 -176.4(3)
C31 C26 C27 C28 -0.4(5)
C26 C27 C28 C29 -1.8(5)
C27 C28 C29 C30 2.5(6)
C28 C29 C30 C31 -0.9(5)
C29 C30 C31 C26 -1.2(5)
C29 C30 C31 C32 175.7(4)
C27 C26 C31 C30 1.9(5)
N4 C26 C31 C30 178.6(3)
C27 C26 C31 C32 -175.8(3)
N4 C26 C31 C32 0.9(4)
C30 C31 C32 C33 0.7(6)
C26 C31 C32 C33 177.9(4)
C30 C31 C32 C37 -177.0(4)
C26 C31 C32 C37 0.2(4)
C37 C32 C33 C34 -0.3(5)
C31 C32 C33 C34 -177.9(4)
C32 C33 C34 C35 0.0(6)
C33 C34 C35 C36 -0.1(6)
C34 C35 C36 C37 0.5(5)
C35 C36 C37 N4 179.3(3)
C35 C36 C37 C32 -0.8(5)
C26 N4 C37 C36 -178.4(3)
C23 N4 C37 C36 4.8(5)
C26 N4 C37 C32 1.8(4)
C23 N4 C37 C32 -175.1(3)
C33 C32 C37 C36 0.8(5)
C31 C32 C37 C36 178.9(3)
C33 C32 C37 N4 -179.4(3)
C31 C32 C37 N4 -1.2(4)
